data_4304060
loop_
_publ_author_name
'Ming-Xing Li'
'Zhi-Xin Miao'
'Min Shao'
'Sheng-Wen Liang'
'Shou-Rong Zhu'

_publ_section_title
;
Metal-Organic Frameworks Constructed from
2,4,6-Tris(4-pyridyl)-1,3,5-triazine
;
_journal_name_full 'Inorganic Chemistry'
_journal_page_first 4481
_journal_page_last 4489
_journal_paper_doi 10.1021/ic701346x
_journal_volume 47
_journal_year 2008
_chemical_formula_sum 'C23 H15 N6 O5 Zn'
_chemical_formula_weight 520.78
_chemical_name_systematic
; 
 ? 
;
_space_group_IT_number 2
_symmetry_cell_setting triclinic
_symmetry_space_group_name_Hall '-P 1'
_symmetry_space_group_name_H-M 'P -1'
_atom_sites_solution_hydrogens geom
_atom_sites_solution_primary direct
_atom_sites_solution_secondary difmap
_audit_creation_method SHELXL-97
_cell_angle_alpha 101.312(2)
_cell_angle_beta 107.147(2)
_cell_angle_gamma 112.5000(10)
_cell_formula_units_Z 2
_cell_length_a 9.6431(9)
_cell_length_b 10.7674(10)
_cell_length_c 11.9459(18)
_cell_measurement_reflns_used 2982
_cell_measurement_temperature 273(2)
_cell_measurement_theta_max 27.439
_cell_measurement_theta_min 2.340
_cell_volume 1025.7(2)
_computing_cell_refinement SAINT
_computing_data_collection SMART
_computing_data_reduction SAINT
_computing_molecular_graphics SHELXTL
_computing_publication_material SHELXTL
_computing_structure_refinement 'SHELXL-97 (Sheldrick, 1997)'
_computing_structure_solution 'SHELXS-97 (Sheldrick, 1990)'
_diffrn_ambient_temperature 273(2)
_diffrn_measured_fraction_theta_full 0.981
_diffrn_measured_fraction_theta_max 0.981
_diffrn_measurement_device_type 'CCD area detector'
_diffrn_measurement_method \w
_diffrn_radiation_monochromator graphite
_diffrn_radiation_source 'fine-focus sealed tube'
_diffrn_radiation_type MoK\a
_diffrn_radiation_wavelength 0.71073
_diffrn_reflns_av_R_equivalents 0.0145
_diffrn_reflns_av_sigmaI/netI 0.0298
_diffrn_reflns_limit_h_max 11
_diffrn_reflns_limit_h_min -10
_diffrn_reflns_limit_k_max 10
_diffrn_reflns_limit_k_min -12
_diffrn_reflns_limit_l_max 14
_diffrn_reflns_limit_l_min -13
_diffrn_reflns_number 5342
_diffrn_reflns_theta_full 25.00
_diffrn_reflns_theta_max 25.00
_diffrn_reflns_theta_min 2.19
_exptl_absorpt_coefficient_mu 1.251
_exptl_absorpt_correction_T_max 0.8250
_exptl_absorpt_correction_T_min 0.7880
_exptl_absorpt_correction_type multi-scan
_exptl_absorpt_process_details sadabs
_exptl_crystal_density_diffrn 1.686
_exptl_crystal_density_method 'not measured'
_exptl_crystal_F_000 530
_exptl_crystal_size_max 0.20
_exptl_crystal_size_mid 0.20
_exptl_crystal_size_min 0.16
_refine_diff_density_max 0.438
_refine_diff_density_min -0.810
_refine_diff_density_rms 0.078
_refine_ls_extinction_method none
_refine_ls_goodness_of_fit_ref 1.059
_refine_ls_hydrogen_treatment mixed
_refine_ls_matrix_type full
_refine_ls_number_parameters 320
_refine_ls_number_reflns 3562
_refine_ls_number_restraints 0
_refine_ls_restrained_S_all 1.059
_refine_ls_R_factor_all 0.0456
_refine_ls_R_factor_gt 0.0404
_refine_ls_shift/su_max 0.000
_refine_ls_shift/su_mean 0.000
_refine_ls_structure_factor_coef Fsqd
_refine_ls_weighting_details 'calc w=1/[\s^2^(Fo^2^)+(0.0632P)^2^+1.1583P] where P=(Fo^2^+2Fc^2^)/3'
_refine_ls_weighting_scheme calc
_refine_ls_wR_factor_gt 0.1098
_refine_ls_wR_factor_ref 0.1131
_reflns_number_gt 3187
_reflns_number_total 3562
_reflns_threshold_expression >2sigma(I)
_cod_data_source_file ic701346x-file.004.cif
_cod_data_source_block a
_cod_depositor_comments
;
The following automatic conversions were performed:
'_symmetry_cell_setting' value 'Triclinic' changed to 'triclinic'
according to '/home/saulius/struct/CIF-dictionaries/cif_core.dic'
dictionary named 'cif_core.dic' version 2.4.1 from 2010-06-29.

Automatic conversion script
Id: cif_fix_enum 1527 2010-12-29 10:47:43Z saulius 
;
_cod_database_code 4304060

loop_
_symmetry_equiv_pos_as_xyz
'x, y, z'
'-x, -y, -z'

loop_
_atom_site_label
_atom_site_type_symbol
_atom_site_fract_x
_atom_site_fract_y
_atom_site_fract_z
_atom_site_U_iso_or_equiv
_atom_site_adp_type
_atom_site_occupancy
_atom_site_symmetry_multiplicity
_atom_site_calc_flag
_atom_site_refinement_flags
_atom_site_disorder_assembly
_atom_site_disorder_group
Zn1 Zn 0.38240(4) 0.23797(4) 0.49025(3) 0.02617(15) Uani 1 1 d . . .
C1 C 0.5210(4) -0.0870(3) 0.8593(3) 0.0287(7) Uani 1 1 d . . .
C2 C 0.4366(4) -0.2579(4) 0.9421(3) 0.0311(7) Uani 1 1 d . . .
C3 C 0.7041(4) -0.0942(4) 1.0224(3) 0.0305(7) Uani 1 1 d . . .
C4 C 0.4847(4) -0.0156(3) 0.7685(3) 0.0266(7) Uani 1 1 d . . .
C5 C 0.6106(4) 0.0884(4) 0.7549(4) 0.0388(9) Uani 1 1 d . . .
H5 H 0.7197 0.1147 0.8022 0.047 Uiso 1 1 calc R . .
C6 C 0.5716(4) 0.1524(4) 0.6699(4) 0.0414(9) Uani 1 1 d . . .
H6 H 0.6567 0.2188 0.6579 0.050 Uiso 1 1 calc R . .
C7 C 0.2962(4) 0.0251(4) 0.6197(3) 0.0305(7) Uani 1 1 d . . .
H7 H 0.1886 0.0056 0.5759 0.037 Uiso 1 1 calc R . .
C8 C 0.3246(4) -0.0486(4) 0.6983(3) 0.0302(7) Uani 1 1 d . . .
C9 C 0.3032(4) -0.3862(4) 0.9418(3) 0.0355(8) Uani 1 1 d . . .
C10 C 0.1432(5) -0.4435(4) 0.8556(4) 0.0506(11) Uani 1 1 d . . .
H10 H 0.1168 -0.4018 0.7969 0.061 Uiso 1 1 calc R . .
C11 C 0.0228(5) -0.5642(5) 0.8580(5) 0.0613(13) Uani 1 1 d . . .
H11 H -0.0845 -0.6010 0.7997 0.074 Uiso 1 1 calc R . .
C12 C 0.2040(6) -0.5738(5) 1.0204(5) 0.0668(14) Uani 1 1 d . . .
H12 H 0.2262 -0.6184 1.0777 0.080 Uiso 1 1 calc R . .
C13 C 0.3349(5) -0.4523(5) 1.0277(5) 0.0546(11) Uani 1 1 d . . .
H13 H 0.4405 -0.4167 1.0883 0.065 Uiso 1 1 calc R . .
C14 C 0.8734(4) -0.0282(4) 1.1215(3) 0.0316(7) Uani 1 1 d . . .
C15 C 0.9136(4) -0.0955(4) 1.2041(3) 0.0334(8) Uani 1 1 d . . .
H15 H 0.8377 -0.1864 1.1945 0.040 Uiso 1 1 calc R . .
C16 C 0.9914(4) 0.1074(4) 1.1395(3) 0.0401(9) Uani 1 1 d . . .
H16 H 0.9693 0.1547 1.0848 0.048 Uiso 1 1 calc R . .
C17 C 0.1410(4) 0.1701(4) 0.2392(4) 0.0430(9) Uani 1 1 d . . .
H17 H 0.2191 0.2612 0.2513 0.052 Uiso 1 1 calc R . .
C18 C 0.0669(4) -0.0262(4) 0.3001(3) 0.0337(8) Uani 1 1 d . . .
H18 H 0.0935 -0.0733 0.3538 0.040 Uiso 1 1 calc R . .
C19 C 0.6928(4) 0.4059(3) 0.5324(3) 0.0286(7) Uani 1 1 d . . .
C20 C 0.8496(4) 0.4578(3) 0.5119(3) 0.0238(6) Uani 1 1 d . . .
C21 C 0.1652(4) 0.3253(4) 0.5351(3) 0.0281(7) Uani 1 1 d . . .
C22 C 0.0834(4) 0.4190(3) 0.5175(3) 0.0253(7) Uani 1 1 d . . .
C23 C -0.0656(4) 0.3800(3) 0.5293(3) 0.0259(7) Uani 1 1 d . . .
H23 H -0.1094 0.2987 0.5496 0.031 Uiso 1 1 calc R . .
N1 N 0.3958(3) -0.1981(3) 0.8582(3) 0.0332(7) Uani 1 1 d . . .
N2 N 0.5892(3) -0.2086(3) 1.0277(3) 0.0340(7) Uani 1 1 d . . .
N3 N 0.6785(3) -0.0304(3) 0.9387(3) 0.0325(6) Uani 1 1 d . . .
N4 N 0.4179(3) 0.1243(3) 0.6037(3) 0.0292(6) Uani 1 1 d . . .
N5 N 0.0502(5) -0.6305(4) 0.9378(4) 0.0607(10) Uani 1 1 d . . .
N6 N 0.1799(3) 0.1052(3) 0.3207(3) 0.0329(6) Uani 1 1 d . . .
O1 O 0.5661(3) 0.3025(2) 0.4403(2) 0.0361(6) Uani 1 1 d . . .
O2 O 0.6963(3) 0.4533(3) 0.6363(2) 0.0407(6) Uani 1 1 d . . .
O3 O 0.3085(3) 0.3757(2) 0.5344(3) 0.0364(6) Uani 1 1 d . . .
O4 O 0.0930(3) 0.2089(3) 0.5440(3) 0.0455(7) Uani 1 1 d . . .
O5W O 0.5320(7) 0.5918(7) 0.7647(5) 0.156(2) Uani 1 1 d . . .
H5WB H 0.4411 0.5254 0.7074 0.187 Uiso 1 1 d R . .
H5WA H 0.5156 0.6269 0.8267 0.234 Uiso 1 1 d R . .
H8 H 0.235(5) -0.124(4) 0.707(3) 0.039(10) Uiso 1 1 d . . .

loop_
_atom_site_aniso_label
_atom_site_aniso_U_11
_atom_site_aniso_U_22
_atom_site_aniso_U_33
_atom_site_aniso_U_23
_atom_site_aniso_U_13
_atom_site_aniso_U_12
Zn1 0.0179(2) 0.0326(2) 0.0378(2) 0.02164(17) 0.01285(16) 0.01554(17)
C1 0.0257(17) 0.0301(17) 0.0280(16) 0.0109(14) 0.0072(14) 0.0134(14)
C2 0.0277(17) 0.0297(17) 0.0321(17) 0.0132(14) 0.0088(14) 0.0113(14)
C3 0.0291(18) 0.0333(18) 0.0290(17) 0.0156(14) 0.0089(14) 0.0144(15)
C4 0.0257(16) 0.0259(16) 0.0291(16) 0.0114(13) 0.0097(13) 0.0134(13)
C5 0.0223(17) 0.042(2) 0.050(2) 0.0257(17) 0.0072(16) 0.0136(15)
C6 0.0230(18) 0.045(2) 0.060(2) 0.0372(19) 0.0132(17) 0.0131(16)
C7 0.0198(16) 0.0364(18) 0.0345(18) 0.0173(15) 0.0084(14) 0.0120(14)
C8 0.0224(16) 0.0323(18) 0.0324(17) 0.0158(14) 0.0098(14) 0.0084(14)
C9 0.0332(19) 0.0333(19) 0.0397(19) 0.0164(16) 0.0159(16) 0.0129(16)
C10 0.039(2) 0.050(2) 0.042(2) 0.0179(19) 0.0076(18) 0.0066(19)
C11 0.038(2) 0.051(3) 0.062(3) 0.012(2) 0.013(2) -0.001(2)
C12 0.063(3) 0.062(3) 0.099(4) 0.056(3) 0.044(3) 0.031(3)
C13 0.042(2) 0.057(3) 0.075(3) 0.045(2) 0.025(2) 0.022(2)
C14 0.0262(17) 0.0377(19) 0.0327(18) 0.0178(15) 0.0106(14) 0.0152(15)
C15 0.0285(18) 0.0324(18) 0.0368(19) 0.0184(15) 0.0088(15) 0.0122(15)
C16 0.0315(19) 0.044(2) 0.041(2) 0.0294(17) 0.0090(16) 0.0118(16)
C17 0.0286(19) 0.046(2) 0.045(2) 0.0292(18) 0.0098(16) 0.0062(16)
C18 0.0286(18) 0.0370(19) 0.0384(19) 0.0214(16) 0.0097(15) 0.0170(15)
C19 0.0230(17) 0.0288(17) 0.048(2) 0.0253(16) 0.0193(16) 0.0164(14)
C20 0.0163(14) 0.0241(15) 0.0323(16) 0.0116(13) 0.0099(13) 0.0098(12)
C21 0.0205(16) 0.0316(17) 0.0439(19) 0.0210(15) 0.0160(14) 0.0174(14)
C22 0.0192(15) 0.0276(16) 0.0356(17) 0.0166(14) 0.0132(13) 0.0132(13)
C23 0.0202(15) 0.0256(16) 0.0396(18) 0.0188(14) 0.0150(14) 0.0124(13)
N1 0.0279(15) 0.0360(16) 0.0346(15) 0.0200(13) 0.0096(12) 0.0126(13)
N2 0.0289(15) 0.0333(15) 0.0330(15) 0.0162(13) 0.0066(12) 0.0104(13)
N3 0.0251(14) 0.0356(16) 0.0336(15) 0.0174(13) 0.0068(12) 0.0124(12)
N4 0.0215(14) 0.0299(14) 0.0383(15) 0.0179(12) 0.0101(12) 0.0128(12)
N5 0.053(2) 0.044(2) 0.084(3) 0.024(2) 0.037(2) 0.0137(18)
N6 0.0229(14) 0.0401(17) 0.0354(15) 0.0201(13) 0.0095(12) 0.0131(13)
O1 0.0212(12) 0.0328(13) 0.0547(15) 0.0159(12) 0.0184(11) 0.0107(10)
O2 0.0374(14) 0.0507(16) 0.0517(16) 0.0266(13) 0.0293(13) 0.0249(12)
O3 0.0211(12) 0.0321(13) 0.0700(17) 0.0271(12) 0.0219(12) 0.0190(10)
O4 0.0359(14) 0.0411(15) 0.087(2) 0.0441(15) 0.0356(15) 0.0264(12)
O5W 0.138(5) 0.155(5) 0.105(4) 0.025(4) 0.039(4) 0.020(4)

loop_
_atom_type_symbol
_atom_type_description
_atom_type_scat_dispersion_real
_atom_type_scat_dispersion_imag
_atom_type_scat_source
C C 0.0033 0.0016 'International Tables Vol C Tables 4.2.6.8 and 6.1.1.4'
H H 0.0000 0.0000 'International Tables Vol C Tables 4.2.6.8 and 6.1.1.4'
N N 0.0061 0.0033 'International Tables Vol C Tables 4.2.6.8 and 6.1.1.4'
O O 0.0106 0.0060 'International Tables Vol C Tables 4.2.6.8 and 6.1.1.4'
Zn Zn 0.2839 1.4301 'International Tables Vol C Tables 4.2.6.8 and 6.1.1.4'

loop_
_geom_angle_atom_site_label_1
_geom_angle_atom_site_label_2
_geom_angle_atom_site_label_3
_geom_angle
_geom_angle_site_symmetry_1
_geom_angle_site_symmetry_3
_geom_angle_publ_flag
O3 Zn1 O1 116.20(10) . . ?
O3 Zn1 N4 119.11(11) . . ?
O1 Zn1 N4 108.88(10) . . ?
O3 Zn1 N6 96.61(11) . . ?
O1 Zn1 N6 103.23(11) . . ?
N4 Zn1 N6 110.84(11) . . ?
N1 C1 N3 125.3(3) . . ?
N1 C1 C4 118.1(3) . . ?
N3 C1 C4 116.6(3) . . ?
N1 C2 N2 124.5(3) . . ?
N1 C2 C9 117.7(3) . . ?
N2 C2 C9 117.8(3) . . ?
N2 C3 N3 125.5(3) . . ?
N2 C3 C14 117.1(3) . . ?
N3 C3 C14 117.4(3) . . ?
C5 C4 C8 118.5(3) . . ?
C5 C4 C1 120.5(3) . . ?
C8 C4 C1 120.9(3) . . ?
C6 C5 C4 118.7(3) . . ?
C6 C5 H5 120.7 . . ?
C4 C5 H5 120.7 . . ?
N4 C6 C5 123.5(3) . . ?
N4 C6 H6 118.3 . . ?
C5 C6 H6 118.3 . . ?
N4 C7 C8 122.6(3) . . ?
N4 C7 H7 118.7 . . ?
C8 C7 H7 118.7 . . ?
C7 C8 C4 119.2(3) . . ?
C7 C8 H8 123(2) . . ?
C4 C8 H8 118(2) . . ?
C10 C9 C13 117.9(3) . . ?
C10 C9 C2 120.9(3) . . ?
C13 C9 C2 121.2(3) . . ?
C9 C10 C11 118.9(4) . . ?
C9 C10 H10 120.5 . . ?
C11 C10 H10 120.5 . . ?
N5 C11 C10 124.3(4) . . ?
N5 C11 H11 117.8 . . ?
C10 C11 H11 117.8 . . ?
N5 C12 C13 124.7(4) . . ?
N5 C12 H12 117.7 . . ?
C13 C12 H12 117.7 . . ?
C9 C13 C12 118.0(4) . . ?
C9 C13 H13 121.0 . . ?
C12 C13 H13 121.0 . . ?
C15 C14 C16 118.3(3) . . ?
C15 C14 C3 120.8(3) . . ?
C16 C14 C3 120.7(3) . . ?
C18 C15 C14 119.0(3) 1_656 . ?
C18 C15 H15 120.5 1_656 . ?
C14 C15 H15 120.5 . . ?
C17 C16 C14 118.9(3) 1_656 . ?
C17 C16 H16 120.5 1_656 . ?
C14 C16 H16 120.5 . . ?
N6 C17 C16 122.9(3) . 1_454 ?
N6 C17 H17 118.6 . . ?
C16 C17 H17 118.6 1_454 . ?
N6 C18 C15 123.5(3) . 1_454 ?
N6 C18 H18 118.3 . . ?
C15 C18 H18 118.3 1_454 . ?
O2 C19 O1 124.1(3) . . ?
O2 C19 C20 120.1(3) . . ?
O1 C19 C20 115.4(3) . . ?
C23 C20 C22 118.8(3) 1_655 2_666 ?
C23 C20 C19 116.5(3) 1_655 . ?
C22 C20 C19 124.6(3) 2_666 . ?
O4 C21 O3 124.9(3) . . ?
O4 C21 C22 120.5(3) . . ?
O3 C21 C22 114.5(3) . . ?
C23 C22 C20 118.9(3) . 2_666 ?
C23 C22 C21 118.6(3) . . ?
C20 C22 C21 122.5(3) 2_666 . ?
C20 C23 C22 122.3(3) 1_455 . ?
C20 C23 H23 118.8 1_455 . ?
C22 C23 H23 118.8 . . ?
C1 N1 C2 115.2(3) . . ?
C3 N2 C2 115.0(3) . . ?
C3 N3 C1 114.4(3) . . ?
C6 N4 C7 117.4(3) . . ?
C6 N4 Zn1 118.5(2) . . ?
C7 N4 Zn1 124.0(2) . . ?
C11 N5 C12 116.1(4) . . ?
C18 N6 C17 117.4(3) . . ?
C18 N6 Zn1 124.4(2) . . ?
C17 N6 Zn1 116.1(2) . . ?
C19 O1 Zn1 109.3(2) . . ?
C21 O3 Zn1 116.3(2) . . ?
H5WB O5W H5WA 109.5 . . ?

loop_
_geom_bond_atom_site_label_1
_geom_bond_atom_site_label_2
_geom_bond_distance
_geom_bond_site_symmetry_2
_geom_bond_publ_flag
Zn1 O3 1.925(2) . ?
Zn1 O1 1.955(2) . ?
Zn1 N4 2.037(3) . ?
Zn1 N6 2.087(3) . ?
C1 N1 1.330(4) . ?
C1 N3 1.340(4) . ?
C1 C4 1.483(4) . ?
C2 N1 1.338(4) . ?
C2 N2 1.339(4) . ?
C2 C9 1.482(5) . ?
C3 N2 1.333(4) . ?
C3 N3 1.335(4) . ?
C3 C14 1.489(5) . ?
C4 C5 1.379(5) . ?
C4 C8 1.383(4) . ?
C5 C6 1.377(5) . ?
C5 H5 0.9300 . ?
C6 N4 1.336(4) . ?
C6 H6 0.9300 . ?
C7 N4 1.344(4) . ?
C7 C8 1.377(5) . ?
C7 H7 0.9300 . ?
C8 H8 0.99(4) . ?
C9 C10 1.381(5) . ?
C9 C13 1.386(5) . ?
C10 C11 1.385(6) . ?
C10 H10 0.9300 . ?
C11 N5 1.324(6) . ?
C11 H11 0.9300 . ?
C12 N5 1.324(6) . ?
C12 C13 1.393(6) . ?
C12 H12 0.9300 . ?
C13 H13 0.9300 . ?
C14 C15 1.385(5) . ?
C14 C16 1.390(5) . ?
C15 C18 1.371(5) 1_656 ?
C15 H15 0.9300 . ?
C16 C17 1.372(5) 1_656 ?
C16 H16 0.9300 . ?
C17 N6 1.352(5) . ?
C17 C16 1.372(5) 1_454 ?
C17 H17 0.9300 . ?
C18 N6 1.332(4) . ?
C18 C15 1.371(5) 1_454 ?
C18 H18 0.9300 . ?
C19 O2 1.232(4) . ?
C19 O1 1.276(4) . ?
C19 C20 1.511(4) . ?
C20 C23 1.380(4) 1_655 ?
C20 C22 1.400(4) 2_666 ?
C21 O4 1.222(4) . ?
C21 O3 1.280(4) . ?
C21 C22 1.510(4) . ?
C22 C23 1.393(4) . ?
C22 C20 1.400(4) 2_666 ?
C23 C20 1.380(4) 1_455 ?
C23 H23 0.9300 . ?
O5W H5WB 0.8500 . ?
O5W H5WA 0.8501 . ?
